data_4066422
loop_
_publ_author_name
'Gaillard, Sylvain'
'Nun, Pierrick'
'Slawin, Alexandra M. Z.'
'Nolan, Steven P.'

_publ_section_title
;
 Expeditious Synthesis of [Au(NHC)(L)]+(NHC = N-Heterocyclic Carbene; L =
 Phosphine or NHC) Complexes&#x2020;
;
_journal_issue 21
_journal_name_full Organometallics
_journal_page_first 5402
_journal_paper_doi 10.1021/om100456b
_journal_volume 29
_journal_year 2010
_chemical_formula_moiety 'C48 H60 Au N4,B F4, 2(C H2 Cl2)'
_chemical_formula_sum 'C50 H64 Au B Cl4 F4 N4'
_chemical_formula_weight 1146.63
_chemical_name_systematic
; 
 ? 
;
_space_group_IT_number 2
_symmetry_cell_setting triclinic
_symmetry_space_group_name_Hall '-P 1'
_symmetry_space_group_name_H-M 'P -1'
_atom_sites_solution_hydrogens geom
_atom_sites_solution_primary direct
_atom_sites_solution_secondary difmap
_audit_creation_method SHELXL-97
_cell_angle_alpha 75.109(19)
_cell_angle_beta 71.242(18)
_cell_angle_gamma 72.676(16)
_cell_formula_units_Z 2
_cell_length_a 11.9346(14)
_cell_length_b 14.785(2)
_cell_length_c 17.0651(12)
_cell_measurement_reflns_used 10274
_cell_measurement_temperature 93(2)
_cell_measurement_theta_max 28.6
_cell_measurement_theta_min 2.6
_cell_volume 2678.3(6)
_computing_cell_refinement 'CrystalClear (Rigaku Corp., 2004)'
_computing_data_collection 'CrystalClear (Rigaku Corp., 2004)'
_computing_data_reduction 'CrystalClear (Rigaku Corp., 2004)'
_computing_molecular_graphics 'Bruker SHELXTL'
_computing_publication_material 'Bruker SHELXTL'
_computing_structure_refinement 'SHELXL-97 (Sheldrick, 1997)'
_computing_structure_solution 'SHELXS-97 (Sheldrick, 1990)'
_diffrn_ambient_temperature 93(2)
_diffrn_measured_fraction_theta_full 0.967
_diffrn_measured_fraction_theta_max 0.958
_diffrn_measurement_device_type CCD
_diffrn_measurement_method '\w and \f scans'
_diffrn_radiation_monochromator confocal
_diffrn_radiation_source 'rotating anode'
_diffrn_radiation_type MoK\a
_diffrn_radiation_wavelength 0.71073
_diffrn_reflns_av_R_equivalents 0.0424
_diffrn_reflns_av_sigmaI/netI 0.1019
_diffrn_reflns_limit_h_max 14
_diffrn_reflns_limit_h_min -8
_diffrn_reflns_limit_k_max 17
_diffrn_reflns_limit_k_min -17
_diffrn_reflns_limit_l_max 18
_diffrn_reflns_limit_l_min -20
_diffrn_reflns_number 16948
_diffrn_reflns_theta_full 25.00
_diffrn_reflns_theta_max 25.38
_diffrn_reflns_theta_min 2.62
_exptl_absorpt_coefficient_mu 2.996
_exptl_absorpt_correction_T_max 1.000
_exptl_absorpt_correction_T_min 0.612
_exptl_absorpt_correction_type multi-scan
_exptl_absorpt_process_details 'Jacobson, R. (1998) Private communication'
_exptl_crystal_colour Colorless
_exptl_crystal_density_diffrn 1.422
_exptl_crystal_density_method 'not measured'
_exptl_crystal_description Platelet
_exptl_crystal_F_000 1160
_exptl_crystal_size_max 0.15
_exptl_crystal_size_mid 0.15
_exptl_crystal_size_min 0.03
_refine_diff_density_max 1.416
_refine_diff_density_min -2.054
_refine_diff_density_rms 0.134
_refine_ls_extinction_coef 0.0007(3)
_refine_ls_extinction_expression Fc^*^=kFc[1+0.001xFc^2^\l^3^/sin(2\q)]^-1/4^
_refine_ls_extinction_method SHELXL
_refine_ls_goodness_of_fit_ref 0.902
_refine_ls_hydrogen_treatment constr
_refine_ls_matrix_type full
_refine_ls_number_parameters 585
_refine_ls_number_reflns 9437
_refine_ls_number_restraints 0
_refine_ls_restrained_S_all 0.902
_refine_ls_R_factor_all 0.0500
_refine_ls_R_factor_gt 0.0460
_refine_ls_shift/su_max 0.092
_refine_ls_shift/su_mean 0.002
_refine_ls_structure_factor_coef Fsqd
_refine_ls_weighting_details 'calc w=1/[\s^2^(Fo^2^)+(0.0783P)^2^+4.4718P] where P=(Fo^2^+2Fc^2^)/3'
_refine_ls_weighting_scheme calc
_refine_ls_wR_factor_gt 0.1174
_refine_ls_wR_factor_ref 0.1222
_reflns_number_gt 8441
_reflns_number_total 9437
_reflns_threshold_expression >2sigma(I)
_cod_data_source_file om100456b_si_002.cif
_cod_data_source_block Au.IPr.IMes.]BF4
_cod_depositor_comments
;
The following automatic conversions were performed:

'_symmetry_cell_setting' value 'Triclinic' changed to 'triclinic'
according to /home/saulius/struct/CIF-dictionaries/cif_core.dic
dictionary named 'cif_core.dic' version 2.4.1 from 2010-06-29.

Automatic conversion script
Id: cif_fix_values 1715 2011-07-08 13:25:40Z adriana 
;
_cod_original_cell_volume 2678.3(5)
_cod_original_sg_symbol_H-M P-1
_cod_database_code 4066422

loop_
_symmetry_equiv_pos_as_xyz
'x, y, z'
'-x, -y, -z'

loop_
_atom_site_label
_atom_site_type_symbol
_atom_site_fract_x
_atom_site_fract_y
_atom_site_fract_z
_atom_site_U_iso_or_equiv
_atom_site_adp_type
_atom_site_occupancy
_atom_site_symmetry_multiplicity
_atom_site_calc_flag
_atom_site_refinement_flags
Au1 Au 0.725721(16) 0.273925(13) 0.760563(10) 0.01912(11) Uani 1 1 d .
C1 C 0.8634(5) 0.1538(4) 0.7561(3) 0.0177(11) Uani 1 1 d .
N2 N 0.8954(4) 0.0903(3) 0.7034(3) 0.0199(9) Uani 1 1 d .
C3 C 0.9884(5) 0.0131(4) 0.7223(3) 0.0251(13) Uani 1 1 d .
H3A H 1.0266 -0.0403 0.6942 0.030 Uiso 1 1 calc R
C4 C 1.0139(5) 0.0289(4) 0.7884(4) 0.0238(12) Uani 1 1 d .
H4A H 1.0735 -0.0115 0.8161 0.029 Uiso 1 1 calc R
N5 N 0.9360(4) 0.1158(3) 0.8082(3) 0.0212(10) Uani 1 1 d .
C6 C 0.8363(5) 0.1022(4) 0.6385(3) 0.0213(11) Uani 1 1 d .
C7 C 0.8955(6) 0.1371(4) 0.5559(3) 0.0284(13) Uani 1 1 d .
C8 C 0.8335(7) 0.1519(5) 0.4956(4) 0.0431(17) Uani 1 1 d .
H8A H 0.8700 0.1754 0.4385 0.052 Uiso 1 1 calc R
C9 C 0.7185(7) 0.1328(6) 0.5174(4) 0.0520(19) Uani 1 1 d .
H9A H 0.6764 0.1452 0.4756 0.062 Uiso 1 1 calc R
C10 C 0.6664(7) 0.0959(5) 0.5991(4) 0.0444(17) Uani 1 1 d .
H10A H 0.5892 0.0814 0.6128 0.053 Uiso 1 1 calc R
C11 C 0.7233(5) 0.0795(4) 0.6620(3) 0.0289(13) Uani 1 1 d .
C12 C 1.0167(6) 0.1628(4) 0.5331(4) 0.0354(15) Uani 1 1 d .
H12A H 1.0600 0.1225 0.5763 0.043 Uiso 1 1 calc R
C13 C 1.0990(8) 0.1407(6) 0.4471(4) 0.059(2) Uani 1 1 d .
H13A H 1.1098 0.0728 0.4454 0.088 Uiso 1 1 calc R
H13B H 1.1785 0.1537 0.4382 0.088 Uiso 1 1 calc R
H13C H 1.0614 0.1815 0.4028 0.088 Uiso 1 1 calc R
C14 C 0.9982(7) 0.2682(5) 0.5384(4) 0.0485(18) Uani 1 1 d .
H14A H 0.9470 0.2800 0.5943 0.073 Uiso 1 1 calc R
H14B H 0.9583 0.3100 0.4956 0.073 Uiso 1 1 calc R
H14C H 1.0773 0.2821 0.5288 0.073 Uiso 1 1 calc R
C15 C 0.6651(5) 0.0379(4) 0.7522(4) 0.0290(13) Uani 1 1 d .
H15A H 0.7053 0.0532 0.7888 0.035 Uiso 1 1 calc R
C16 C 0.6935(11) -0.0719(6) 0.7633(5) 0.087(4) Uani 1 1 d .
H16A H 0.7817 -0.0972 0.7446 0.131 Uiso 1 1 calc R
H16B H 0.6533 -0.0899 0.7298 0.131 Uiso 1 1 calc R
H16C H 0.6637 -0.0990 0.8228 0.131 Uiso 1 1 calc R
C17 C 0.5299(7) 0.0817(8) 0.7817(5) 0.083(3) Uani 1 1 d .
H17A H 0.5160 0.1519 0.7735 0.125 Uiso 1 1 calc R
H17B H 0.4998 0.0562 0.8415 0.125 Uiso 1 1 calc R
H17C H 0.4866 0.0654 0.7492 0.125 Uiso 1 1 calc R
C18 C 0.9280(5) 0.1581(4) 0.8779(3) 0.0219(11) Uani 1 1 d .
C19 C 0.8557(5) 0.1261(4) 0.9567(3) 0.0262(13) Uani 1 1 d .
C20 C 0.8494(5) 0.1684(5) 1.0232(4) 0.0332(15) Uani 1 1 d .
H20A H 0.8019 0.1486 1.0782 0.040 Uiso 1 1 calc R
C21 C 0.9125(6) 0.2391(5) 1.0091(4) 0.0352(15) Uani 1 1 d .
H21A H 0.9066 0.2674 1.0548 0.042 Uiso 1 1 calc R
C22 C 0.9831(5) 0.2691(4) 0.9304(4) 0.0308(13) Uani 1 1 d .
H22A H 1.0254 0.3173 0.9225 0.037 Uiso 1 1 calc R
C23 C 0.9929(5) 0.2289(4) 0.8625(3) 0.0264(12) Uani 1 1 d .
C24 C 0.7845(5) 0.0518(4) 0.9699(3) 0.0297(13) Uani 1 1 d .
H24A H 0.8186 0.0195 0.9196 0.036 Uiso 1 1 calc R
C25 C 0.7956(7) -0.0264(5) 1.0476(5) 0.0490(19) Uani 1 1 d .
H25A H 0.8817 -0.0563 1.0442 0.073 Uiso 1 1 calc R
H25B H 0.7540 -0.0755 1.0499 0.073 Uiso 1 1 calc R
H25C H 0.7581 0.0025 1.0984 0.073 Uiso 1 1 calc R
C26 C 0.6504(6) 0.0987(5) 0.9752(4) 0.0385(15) Uani 1 1 d .
H26A H 0.6435 0.1488 0.9255 0.058 Uiso 1 1 calc R
H26B H 0.6130 0.1276 1.0259 0.058 Uiso 1 1 calc R
H26C H 0.6086 0.0498 0.9775 0.058 Uiso 1 1 calc R
C27 C 1.0681(5) 0.2619(4) 0.7757(4) 0.0287(13) Uani 1 1 d .
H27A H 1.0785 0.2147 0.7397 0.034 Uiso 1 1 calc R
C28 C 1.1960(6) 0.2657(5) 0.7758(4) 0.0444(17) Uani 1 1 d .
H28A H 1.2378 0.2022 0.8005 0.067 Uiso 1 1 calc R
H28B H 1.1883 0.3134 0.8090 0.067 Uiso 1 1 calc R
H28C H 1.2431 0.2839 0.7179 0.067 Uiso 1 1 calc R
C29 C 1.0028(6) 0.3604(5) 0.7367(4) 0.0378(15) Uani 1 1 d .
H29A H 0.9215 0.3577 0.7371 0.057 Uiso 1 1 calc R
H29B H 1.0496 0.3779 0.6786 0.057 Uiso 1 1 calc R
H29C H 0.9953 0.4086 0.7693 0.057 Uiso 1 1 calc R
C31 C 0.5863(5) 0.3936(4) 0.7654(3) 0.0239(12) Uani 1 1 d .
N32 N 0.5035(4) 0.4249(3) 0.8335(3) 0.0248(10) Uani 1 1 d .
C33 C 0.4220(5) 0.5076(4) 0.8108(4) 0.0305(14) Uani 1 1 d .
H33A H 0.3547 0.5428 0.8475 0.037 Uiso 1 1 calc R
C34 C 0.4559(6) 0.5290(4) 0.7268(4) 0.0320(14) Uani 1 1 d .
H34A H 0.4177 0.5828 0.6923 0.038 Uiso 1 1 calc R
N35 N 0.5568(4) 0.4580(3) 0.6997(3) 0.0258(11) Uani 1 1 d .
C36 C 0.5034(5) 0.3802(4) 0.9204(3) 0.0220(11) Uani 1 1 d .
C37 C 0.4144(5) 0.3306(4) 0.9669(4) 0.0283(13) Uani 1 1 d .
C38 C 0.4124(5) 0.2921(4) 1.0509(3) 0.0283(13) Uani 1 1 d .
H38A H 0.3519 0.2582 1.0843 0.034 Uiso 1 1 calc R
C39 C 0.4961(5) 0.3018(4) 1.0873(3) 0.0278(13) Uani 1 1 d .
C40 C 0.5839(5) 0.3515(4) 1.0374(3) 0.0269(12) Uani 1 1 d .
H40A H 0.6426 0.3576 1.0612 0.032 Uiso 1 1 calc R
C41 C 0.5889(5) 0.3929(4) 0.9537(3) 0.0235(12) Uani 1 1 d .
C42 C 0.3242(6) 0.3157(5) 0.9289(4) 0.0370(15) Uani 1 1 d .
H42A H 0.2673 0.3773 0.9165 0.055 Uiso 1 1 calc R
H42B H 0.2789 0.2698 0.9689 0.055 Uiso 1 1 calc R
H42C H 0.3680 0.2902 0.8769 0.055 Uiso 1 1 calc R
C43 C 0.4940(6) 0.2592(5) 1.1773(4) 0.0396(16) Uani 1 1 d .
H43A H 0.5323 0.1902 1.1822 0.059 Uiso 1 1 calc R
H43B H 0.4095 0.2686 1.2119 0.059 Uiso 1 1 calc R
H43C H 0.5388 0.2910 1.1967 0.059 Uiso 1 1 calc R
C44 C 0.6844(5) 0.4484(4) 0.9023(4) 0.0297(13) Uani 1 1 d .
H44A H 0.7550 0.4055 0.8713 0.044 Uiso 1 1 calc R
H44B H 0.7097 0.4739 0.9399 0.044 Uiso 1 1 calc R
H44C H 0.6505 0.5018 0.8625 0.044 Uiso 1 1 calc R
C45 C 0.6228(5) 0.4542(4) 0.6122(3) 0.0254(12) Uani 1 1 d .
C46 C 0.7156(6) 0.5027(4) 0.5755(4) 0.0300(13) Uani 1 1 d .
C47 C 0.7768(6) 0.4976(4) 0.4924(4) 0.0351(14) Uani 1 1 d .
H47A H 0.8398 0.5311 0.4656 0.042 Uiso 1 1 calc R
C48 C 0.7502(6) 0.4457(4) 0.4464(4) 0.0320(14) Uani 1 1 d .
C49 C 0.6571(5) 0.3981(4) 0.4859(4) 0.0299(13) Uani 1 1 d .
H49A H 0.6373 0.3626 0.4551 0.036 Uiso 1 1 calc R
C50 C 0.5916(5) 0.4010(4) 0.5700(3) 0.0279(13) Uani 1 1 d .
C51 C 0.7489(8) 0.5583(5) 0.6249(4) 0.0506(19) Uani 1 1 d .
H51A H 0.8149 0.5885 0.5882 0.076 Uiso 1 1 calc R
H51B H 0.7756 0.5141 0.6725 0.076 Uiso 1 1 calc R
H51C H 0.6776 0.6082 0.6457 0.076 Uiso 1 1 calc R
C52 C 0.8215(6) 0.4388(5) 0.3569(4) 0.0447(17) Uani 1 1 d .
H52A H 0.8166 0.3799 0.3431 0.067 Uiso 1 1 calc R
H52B H 0.9068 0.4370 0.3500 0.067 Uiso 1 1 calc R
H52C H 0.7876 0.4949 0.3191 0.067 Uiso 1 1 calc R
C53 C 0.4931(6) 0.3476(5) 0.6107(4) 0.0354(14) Uani 1 1 d .
H53A H 0.5169 0.2956 0.6554 0.053 Uiso 1 1 calc R
H53B H 0.4804 0.3202 0.5686 0.053 Uiso 1 1 calc R
H53C H 0.4175 0.3919 0.6348 0.053 Uiso 1 1 calc R
B1 B 0.7855(7) 0.2320(5) 0.2605(4) 0.0311(16) Uani 1 1 d .
F1 F 0.7778(4) 0.1551(3) 0.2310(2) 0.0456(10) Uani 1 1 d .
F2 F 0.8935(3) 0.2082(3) 0.2850(2) 0.0409(9) Uani 1 1 d .
F3 F 0.6857(3) 0.2535(3) 0.3294(2) 0.0404(9) Uani 1 1 d .
F4 F 0.7867(3) 0.3128(3) 0.1967(2) 0.0424(10) Uani 1 1 d .
C61 C 0.9398(8) 0.6553(6) 0.8291(5) 0.059(2) Uani 1 1 d .
H61A H 0.8988 0.7138 0.8545 0.071 Uiso 1 1 calc R
H61B H 1.0210 0.6633 0.7928 0.071 Uiso 1 1 calc R
Cl1 Cl 0.85492(17) 0.64423(16) 0.76786(12) 0.0586(5) Uani 1 1 d .
Cl2 Cl 0.9581(3) 0.5543(2) 0.90954(16) 0.0897(8) Uani 1 1 d .
C62 C 0.3357(11) 0.9915(12) 0.6089(9) 0.135(6) Uani 1 1 d .
H62A H 0.3187 0.9997 0.5541 0.161 Uiso 1 1 calc R
H62B H 0.2774 0.9570 0.6523 0.161 Uiso 1 1 calc R
Cl3 Cl 0.4932(3) 0.9178(3) 0.6041(2) 0.1149(10) Uani 1 1 d .
Cl4 Cl 0.3143(3) 1.1009(3) 0.6316(3) 0.1491(17) Uani 1 1 d .

loop_
_atom_site_aniso_label
_atom_site_aniso_U_11
_atom_site_aniso_U_22
_atom_site_aniso_U_33
_atom_site_aniso_U_23
_atom_site_aniso_U_13
_atom_site_aniso_U_12
Au1 0.02269(15) 0.01713(15) 0.01565(15) -0.00383(9) -0.00710(9) 0.00103(9)
C1 0.022(3) 0.021(3) 0.011(2) 0.000(2) -0.004(2) -0.009(2)
N2 0.024(2) 0.017(2) 0.017(2) -0.0014(17) -0.0068(17) -0.0021(19)
C3 0.024(3) 0.020(3) 0.026(3) -0.007(2) -0.006(2) 0.003(2)
C4 0.024(3) 0.018(3) 0.027(3) -0.005(2) -0.010(2) 0.004(2)
N5 0.023(2) 0.021(2) 0.018(2) -0.0033(18) -0.0070(18) -0.0005(19)
C6 0.030(3) 0.017(3) 0.017(3) -0.002(2) -0.009(2) -0.001(2)
C7 0.045(4) 0.024(3) 0.017(3) -0.008(2) -0.007(2) -0.006(3)
C8 0.070(5) 0.045(4) 0.017(3) -0.003(3) -0.012(3) -0.020(4)
C9 0.071(5) 0.064(5) 0.035(4) -0.004(3) -0.030(4) -0.023(4)
C10 0.054(4) 0.058(5) 0.037(4) -0.004(3) -0.023(3) -0.029(4)
C11 0.034(3) 0.025(3) 0.027(3) -0.002(2) -0.014(2) -0.003(3)
C12 0.044(4) 0.033(4) 0.022(3) -0.003(3) 0.002(3) -0.013(3)
C13 0.074(6) 0.051(5) 0.039(4) -0.025(4) 0.019(4) -0.021(4)
C14 0.059(5) 0.043(4) 0.043(4) -0.016(3) 0.002(3) -0.021(4)
C15 0.029(3) 0.031(3) 0.029(3) -0.001(2) -0.009(2) -0.012(3)
C16 0.172(11) 0.035(5) 0.040(4) 0.001(3) 0.002(5) -0.041(6)
C17 0.032(4) 0.128(9) 0.056(5) 0.012(5) -0.003(4) -0.004(5)
C18 0.024(3) 0.020(3) 0.020(3) -0.002(2) -0.011(2) 0.003(2)
C19 0.028(3) 0.023(3) 0.023(3) 0.000(2) -0.011(2) 0.001(2)
C20 0.032(3) 0.042(4) 0.019(3) -0.007(3) -0.011(2) 0.007(3)
C21 0.041(4) 0.038(4) 0.032(3) -0.013(3) -0.021(3) 0.002(3)
C22 0.034(3) 0.032(3) 0.035(3) -0.015(3) -0.020(3) 0.000(3)
C23 0.022(3) 0.028(3) 0.029(3) -0.004(2) -0.011(2) 0.000(2)
C24 0.032(3) 0.031(3) 0.021(3) -0.002(2) -0.006(2) -0.003(3)
C25 0.040(4) 0.046(4) 0.054(4) 0.019(3) -0.024(3) -0.010(3)
C26 0.032(3) 0.038(4) 0.043(4) -0.001(3) -0.017(3) -0.004(3)
C27 0.031(3) 0.030(3) 0.030(3) -0.007(2) -0.009(2) -0.012(3)
C28 0.034(4) 0.060(5) 0.045(4) -0.007(3) -0.018(3) -0.014(3)
C29 0.045(4) 0.033(4) 0.034(3) 0.005(3) -0.014(3) -0.013(3)
C31 0.026(3) 0.023(3) 0.022(3) -0.006(2) -0.008(2) -0.001(2)
N32 0.027(3) 0.020(2) 0.026(2) -0.0072(19) -0.0114(19) 0.004(2)
C33 0.032(3) 0.029(3) 0.030(3) -0.012(3) -0.016(2) 0.008(3)
C34 0.039(4) 0.021(3) 0.034(3) -0.008(3) -0.017(3) 0.008(3)
N35 0.032(3) 0.022(3) 0.020(2) -0.0039(19) -0.012(2) 0.004(2)
C36 0.024(3) 0.017(3) 0.023(3) -0.007(2) -0.008(2) 0.003(2)
C37 0.030(3) 0.028(3) 0.030(3) -0.011(3) -0.012(2) -0.001(3)
C38 0.032(3) 0.028(3) 0.024(3) -0.005(2) -0.004(2) -0.008(3)
C39 0.029(3) 0.025(3) 0.028(3) -0.008(2) -0.010(2) 0.001(2)
C40 0.028(3) 0.026(3) 0.030(3) -0.012(2) -0.012(2) -0.002(2)
C41 0.025(3) 0.021(3) 0.022(3) -0.009(2) -0.008(2) 0.004(2)
C42 0.033(3) 0.050(4) 0.037(3) -0.006(3) -0.013(3) -0.020(3)
C43 0.046(4) 0.052(4) 0.024(3) -0.002(3) -0.012(3) -0.017(3)
C44 0.029(3) 0.029(3) 0.030(3) -0.011(3) -0.005(2) -0.005(3)
C45 0.029(3) 0.022(3) 0.021(3) -0.003(2) -0.010(2) 0.003(2)
C46 0.038(3) 0.024(3) 0.029(3) -0.003(2) -0.011(3) -0.007(3)
C47 0.044(4) 0.030(3) 0.029(3) 0.001(3) -0.009(3) -0.012(3)
C48 0.043(4) 0.030(3) 0.022(3) -0.004(2) -0.008(3) -0.008(3)
C49 0.034(3) 0.028(3) 0.028(3) -0.010(2) -0.010(2) -0.001(3)
C50 0.031(3) 0.029(3) 0.023(3) -0.004(2) -0.013(2) 0.000(3)
C51 0.076(5) 0.044(4) 0.042(4) -0.009(3) -0.015(4) -0.027(4)
C52 0.051(4) 0.052(4) 0.029(3) -0.011(3) 0.004(3) -0.021(4)
C53 0.042(4) 0.038(4) 0.028(3) -0.005(3) -0.011(3) -0.011(3)
B1 0.043(4) 0.020(3) 0.022(3) -0.005(3) -0.010(3) 0.006(3)
F1 0.057(2) 0.036(2) 0.048(2) -0.0208(18) -0.0239(19) 0.0058(18)
F2 0.047(2) 0.036(2) 0.040(2) -0.0079(16) -0.0251(17) 0.0059(17)
F3 0.049(2) 0.030(2) 0.0287(19) -0.0064(15) -0.0045(16) 0.0049(17)
F4 0.044(2) 0.034(2) 0.0311(19) 0.0028(16) -0.0103(16) 0.0099(17)
C61 0.061(5) 0.059(5) 0.054(5) -0.010(4) -0.006(4) -0.022(4)
Cl1 0.0422(10) 0.0764(14) 0.0543(11) -0.0165(10) -0.0086(8) -0.0103(10)
Cl2 0.117(2) 0.0808(18) 0.0749(16) 0.0107(13) -0.0438(15) -0.0292(16)
C62 0.078(8) 0.215(17) 0.148(12) -0.082(11) -0.023(8) -0.054(10)
Cl3 0.110(2) 0.125(3) 0.122(3) -0.018(2) -0.0319(19) -0.048(2)
Cl4 0.0687(19) 0.187(4) 0.225(4) -0.136(4) -0.017(2) -0.018(2)

loop_
_atom_type_symbol
_atom_type_description
_atom_type_scat_dispersion_real
_atom_type_scat_dispersion_imag
_atom_type_scat_source
C C 0.0033 0.0016 'International Tables Vol C Tables 4.2.6.8 and 6.1.1.4'
H H 0.0000 0.0000 'International Tables Vol C Tables 4.2.6.8 and 6.1.1.4'
B B 0.0013 0.0007 'International Tables Vol C Tables 4.2.6.8 and 6.1.1.4'
N N 0.0061 0.0033 'International Tables Vol C Tables 4.2.6.8 and 6.1.1.4'
F F 0.0171 0.0103 'International Tables Vol C Tables 4.2.6.8 and 6.1.1.4'
Cl Cl 0.1484 0.1585 'International Tables Vol C Tables 4.2.6.8 and 6.1.1.4'
Au Au -2.0133 8.8022 'International Tables Vol C Tables 4.2.6.8 and 6.1.1.4'

loop_
_geom_angle_atom_site_label_1
_geom_angle_atom_site_label_2
_geom_angle_atom_site_label_3
_geom_angle
C1 Au1 C31 179.38(19)
N5 C1 N2 105.1(4)
N5 C1 Au1 127.9(4)
N2 C1 Au1 126.8(4)
C1 N2 C3 110.8(4)
C1 N2 C6 123.3(4)
C3 N2 C6 125.8(4)
C4 C3 N2 106.6(5)
C4 C3 H3A 126.7
N2 C3 H3A 126.7
C3 C4 N5 106.7(5)
C3 C4 H4A 126.7
N5 C4 H4A 126.7
C1 N5 C4 110.8(4)
C1 N5 C18 123.6(4)
C4 N5 C18 125.5(4)
C11 C6 C7 124.0(5)
C11 C6 N2 118.2(4)
C7 C6 N2 117.8(5)
C8 C7 C6 116.2(6)
C8 C7 C12 121.1(5)
C6 C7 C12 122.5(5)
C7 C8 C9 121.2(6)
C7 C8 H8A 119.4
C9 C8 H8A 119.4
C10 C9 C8 120.0(6)
C10 C9 H9A 120.0
C8 C9 H9A 120.0
C9 C10 C11 121.6(7)
C9 C10 H10A 119.2
C11 C10 H10A 119.2
C10 C11 C6 116.9(5)
C10 C11 C15 121.2(6)
C6 C11 C15 121.9(5)
C7 C12 C14 110.4(5)
C7 C12 C13 113.5(6)
C14 C12 C13 111.1(5)
C7 C12 H12A 107.2
C14 C12 H12A 107.2
C13 C12 H12A 107.2
C12 C13 H13A 109.5
C12 C13 H13B 109.5
H13A C13 H13B 109.5
C12 C13 H13C 109.5
H13A C13 H13C 109.5
H13B C13 H13C 109.5
C12 C14 H14A 109.5
C12 C14 H14B 109.5
H14A C14 H14B 109.5
C12 C14 H14C 109.5
H14A C14 H14C 109.5
H14B C14 H14C 109.5
C17 C15 C11 113.6(5)
C17 C15 C16 112.3(7)
C11 C15 C16 109.6(5)
C17 C15 H15A 107.0
C11 C15 H15A 107.0
C16 C15 H15A 107.0
C15 C16 H16A 109.5
C15 C16 H16B 109.5
H16A C16 H16B 109.5
C15 C16 H16C 109.5
H16A C16 H16C 109.5
H16B C16 H16C 109.5
C15 C17 H17A 109.5
C15 C17 H17B 109.5
H17A C17 H17B 109.5
C15 C17 H17C 109.5
H17A C17 H17C 109.5
H17B C17 H17C 109.5
C19 C18 C23 123.9(5)
C19 C18 N5 117.8(5)
C23 C18 N5 118.4(5)
C18 C19 C20 116.6(6)
C18 C19 C24 122.1(5)
C20 C19 C24 121.3(5)
C21 C20 C19 120.4(6)
C21 C20 H20A 119.8
C19 C20 H20A 119.8
C22 C21 C20 121.5(5)
C22 C21 H21A 119.3
C20 C21 H21A 119.3
C21 C22 C23 120.3(6)
C21 C22 H22A 119.9
C23 C22 H22A 119.9
C22 C23 C18 117.3(5)
C22 C23 C27 121.0(5)
C18 C23 C27 121.7(5)
C19 C24 C26 111.4(5)
C19 C24 C25 113.2(5)
C26 C24 C25 109.6(5)
C19 C24 H24A 107.5
C26 C24 H24A 107.5
C25 C24 H24A 107.5
C24 C25 H25A 109.5
C24 C25 H25B 109.5
H25A C25 H25B 109.5
C24 C25 H25C 109.5
H25A C25 H25C 109.5
H25B C25 H25C 109.5
C24 C26 H26A 109.5
C24 C26 H26B 109.5
H26A C26 H26B 109.5
C24 C26 H26C 109.5
H26A C26 H26C 109.5
H26B C26 H26C 109.5
C23 C27 C29 110.7(5)
C23 C27 C28 112.3(5)
C29 C27 C28 109.8(5)
C23 C27 H27A 107.9
C29 C27 H27A 107.9
C28 C27 H27A 107.9
C27 C28 H28A 109.5
C27 C28 H28B 109.5
H28A C28 H28B 109.5
C27 C28 H28C 109.5
H28A C28 H28C 109.5
H28B C28 H28C 109.5
C27 C29 H29A 109.5
C27 C29 H29B 109.5
H29A C29 H29B 109.5
C27 C29 H29C 109.5
H29A C29 H29C 109.5
H29B C29 H29C 109.5
N35 C31 N32 105.0(5)
N35 C31 Au1 126.6(4)
N32 C31 Au1 128.4(4)
C31 N32 C33 111.0(5)
C31 N32 C36 124.8(4)
C33 N32 C36 124.1(4)
C34 C33 N32 106.5(5)
C34 C33 H33A 126.8
N32 C33 H33A 126.8
C33 C34 N35 107.0(5)
C33 C34 H34A 126.5
N35 C34 H34A 126.5
C31 N35 C34 110.5(5)
C31 N35 C45 124.6(5)
C34 N35 C45 124.8(5)
C37 C36 C41 123.1(5)
C37 C36 N32 118.1(5)
C41 C36 N32 118.7(5)
C36 C37 C38 117.2(5)
C36 C37 C42 122.2(5)
C38 C37 C42 120.5(5)
C39 C38 C37 122.2(5)
C39 C38 H38A 118.9
C37 C38 H38A 118.9
C40 C39 C38 118.0(5)
C40 C39 C43 120.2(5)
C38 C39 C43 121.8(5)
C39 C40 C41 122.3(5)
C39 C40 H40A 118.9
C41 C40 H40A 118.9
C40 C41 C36 117.1(5)
C40 C41 C44 120.4(5)
C36 C41 C44 122.5(5)
C37 C42 H42A 109.5
C37 C42 H42B 109.5
H42A C42 H42B 109.5
C37 C42 H42C 109.5
H42A C42 H42C 109.5
H42B C42 H42C 109.5
C39 C43 H43A 109.5
C39 C43 H43B 109.5
H43A C43 H43B 109.5
C39 C43 H43C 109.5
H43A C43 H43C 109.5
H43B C43 H43C 109.5
C41 C44 H44A 109.5
C41 C44 H44B 109.5
H44A C44 H44B 109.5
C41 C44 H44C 109.5
H44A C44 H44C 109.5
H44B C44 H44C 109.5
C50 C45 C46 123.2(5)
C50 C45 N35 118.5(5)
C46 C45 N35 118.3(5)
C47 C46 C45 117.0(5)
C47 C46 C51 121.5(6)
C45 C46 C51 121.5(5)
C46 C47 C48 122.7(6)
C46 C47 H47A 118.6
C48 C47 H47A 118.6
C47 C48 C49 118.1(5)
C47 C48 C52 121.4(6)
C49 C48 C52 120.4(5)
C48 C49 C50 121.6(5)
C48 C49 H49A 119.2
C50 C49 H49A 119.2
C45 C50 C49 117.3(6)
C45 C50 C53 122.7(5)
C49 C50 C53 120.0(5)
C46 C51 H51A 109.5
C46 C51 H51B 109.5
H51A C51 H51B 109.5
C46 C51 H51C 109.5
H51A C51 H51C 109.5
H51B C51 H51C 109.5
C48 C52 H52A 109.5
C48 C52 H52B 109.5
H52A C52 H52B 109.5
C48 C52 H52C 109.5
H52A C52 H52C 109.5
H52B C52 H52C 109.5
C50 C53 H53A 109.5
C50 C53 H53B 109.5
H53A C53 H53B 109.5
C50 C53 H53C 109.5
H53A C53 H53C 109.5
H53B C53 H53C 109.5
F1 B1 F4 109.8(5)
F1 B1 F2 109.5(5)
F4 B1 F2 108.6(6)
F1 B1 F3 110.3(6)
F4 B1 F3 109.3(5)
F2 B1 F3 109.4(5)
Cl1 C61 Cl2 112.0(5)
Cl1 C61 H61A 109.2
Cl2 C61 H61A 109.2
Cl1 C61 H61B 109.2
Cl2 C61 H61B 109.2
H61A C61 H61B 107.9
Cl4 C62 Cl3 112.3(6)
Cl4 C62 H62A 109.2
Cl3 C62 H62A 109.2
Cl4 C62 H62B 109.1
Cl3 C62 H62B 109.1
H62A C62 H62B 107.9

loop_
_geom_bond_atom_site_label_1
_geom_bond_atom_site_label_2
_geom_bond_distance
Au1 C1 2.028(5)
Au1 C31 2.034(6)
C1 N5 1.344(7)
C1 N2 1.355(7)
N2 C3 1.387(7)
N2 C6 1.443(7)
C3 C4 1.348(8)
C3 H3A 0.9500
C4 N5 1.393(7)
C4 H4A 0.9500
N5 C18 1.444(7)
C6 C11 1.395(8)
C6 C7 1.399(7)
C7 C8 1.390(9)
C7 C12 1.510(9)
C8 C9 1.396(10)
C8 H8A 0.9500
C9 C10 1.372(10)
C9 H9A 0.9500
C10 C11 1.380(8)
C10 H10A 0.9500
C11 C15 1.521(8)
C12 C14 1.530(9)
C12 C13 1.533(8)
C12 H12A 1.0000
C13 H13A 0.9800
C13 H13B 0.9800
C13 H13C 0.9800
C14 H14A 0.9800
C14 H14B 0.9800
C14 H14C 0.9800
C15 C17 1.516(9)
C15 C16 1.531(9)
C15 H15A 1.0000
C16 H16A 0.9800
C16 H16B 0.9800
C16 H16C 0.9800
C17 H17A 0.9800
C17 H17B 0.9800
C17 H17C 0.9800
C18 C19 1.396(8)
C18 C23 1.405(8)
C19 C20 1.401(8)
C19 C24 1.511(9)
C20 C21 1.394(9)
C20 H20A 0.9500
C21 C22 1.378(9)
C21 H21A 0.9500
C22 C23 1.392(8)
C22 H22A 0.9500
C23 C27 1.507(8)
C24 C26 1.526(8)
C24 C25 1.533(8)
C24 H24A 1.0000
C25 H25A 0.9800
C25 H25B 0.9800
C25 H25C 0.9800
C26 H26A 0.9800
C26 H26B 0.9800
C26 H26C 0.9800
C27 C29 1.526(8)
C27 C28 1.545(8)
C27 H27A 1.0000
C28 H28A 0.9800
C28 H28B 0.9800
C28 H28C 0.9800
C29 H29A 0.9800
C29 H29B 0.9800
C29 H29C 0.9800
C31 N35 1.339(7)
C31 N32 1.345(7)
N32 C33 1.372(7)
N32 C36 1.459(7)
C33 C34 1.337(8)
C33 H33A 0.9500
C34 N35 1.379(7)
C34 H34A 0.9500
N35 C45 1.454(7)
C36 C37 1.385(8)
C36 C41 1.394(8)
C37 C38 1.394(8)
C37 C42 1.514(8)
C38 C39 1.390(8)
C38 H38A 0.9500
C39 C40 1.389(8)
C39 C43 1.499(8)
C40 C41 1.391(8)
C40 H40A 0.9500
C41 C44 1.512(8)
C42 H42A 0.9800
C42 H42B 0.9800
C42 H42C 0.9800
C43 H43A 0.9800
C43 H43B 0.9800
C43 H43C 0.9800
C44 H44A 0.9800
C44 H44B 0.9800
C44 H44C 0.9800
C45 C50 1.383(8)
C45 C46 1.390(8)
C46 C47 1.381(8)
C46 C51 1.519(9)
C47 C48 1.386(9)
C47 H47A 0.9500
C48 C49 1.387(9)
C48 C52 1.504(8)
C49 C50 1.402(8)
C49 H49A 0.9500
C50 C53 1.495(9)
C51 H51A 0.9800
C51 H51B 0.9800
C51 H51C 0.9800
C52 H52A 0.9800
C52 H52B 0.9800
C52 H52C 0.9800
C53 H53A 0.9800
C53 H53B 0.9800
C53 H53C 0.9800
B1 F1 1.392(8)
B1 F4 1.395(7)
B1 F2 1.401(8)
B1 F3 1.403(7)
C61 Cl1 1.736(8)
C61 Cl2 1.764(8)
C61 H61A 0.9900
C61 H61B 0.9900
C62 Cl4 1.687(15)
C62 Cl3 1.859(14)
C62 H62A 0.9900
C62 H62B 0.9900

loop_
_geom_torsion_atom_site_label_1
_geom_torsion_atom_site_label_2
_geom_torsion_atom_site_label_3
_geom_torsion_atom_site_label_4
_geom_torsion
N5 C1 N2 C3 -0.4(6)
Au1 C1 N2 C3 -175.8(4)
N5 C1 N2 C6 178.0(5)
Au1 C1 N2 C6 2.6(7)
C1 N2 C3 C4 0.4(6)
C6 N2 C3 C4 -177.9(5)
N2 C3 C4 N5 -0.3(6)
N2 C1 N5 C4 0.2(6)
Au1 C1 N5 C4 175.5(4)
N2 C1 N5 C18 -176.6(5)
Au1 C1 N5 C18 -1.2(7)
C3 C4 N5 C1 0.0(6)
C3 C4 N5 C18 176.8(5)
C1 N2 C6 C11 -77.9(7)
C3 N2 C6 C11 100.2(6)
C1 N2 C6 C7 101.2(6)
C3 N2 C6 C7 -80.7(7)
C11 C6 C7 C8 1.9(9)
N2 C6 C7 C8 -177.1(5)
C11 C6 C7 C12 178.7(5)
N2 C6 C7 C12 -0.3(8)
C6 C7 C8 C9 0.2(10)
C12 C7 C8 C9 -176.7(6)
C7 C8 C9 C10 -2.0(11)
C8 C9 C10 C11 1.9(12)
C9 C10 C11 C6 0.1(10)
C9 C10 C11 C15 -179.5(6)
C7 C6 C11 C10 -2.1(9)
N2 C6 C11 C10 177.0(5)
C7 C6 C11 C15 177.5(5)
N2 C6 C11 C15 -3.4(8)
C8 C7 C12 C14 87.3(7)
C6 C7 C12 C14 -89.3(7)
C8 C7 C12 C13 -38.2(8)
C6 C7 C12 C13 145.1(6)
C10 C11 C15 C17 -43.0(9)
C6 C11 C15 C17 137.4(7)
C10 C11 C15 C16 83.5(8)
C6 C11 C15 C16 -96.1(8)
C1 N5 C18 C19 93.2(6)
C4 N5 C18 C19 -83.1(7)
C1 N5 C18 C23 -86.7(6)
C4 N5 C18 C23 97.0(6)
C23 C18 C19 C20 0.0(8)
N5 C18 C19 C20 -180.0(5)
C23 C18 C19 C24 178.2(5)
N5 C18 C19 C24 -1.8(8)
C18 C19 C20 C21 0.5(8)
C24 C19 C20 C21 -177.8(5)
C19 C20 C21 C22 -0.5(9)
C20 C21 C22 C23 0.2(9)
C21 C22 C23 C18 0.3(8)
C21 C22 C23 C27 179.0(5)
C19 C18 C23 C22 -0.3(8)
N5 C18 C23 C22 179.6(5)
C19 C18 C23 C27 -179.0(5)
N5 C18 C23 C27 0.9(8)
C18 C19 C24 C26 -101.0(6)
C20 C19 C24 C26 77.1(7)
C18 C19 C24 C25 135.0(6)
C20 C19 C24 C25 -46.9(8)
C22 C23 C27 C29 -74.7(7)
C18 C23 C27 C29 103.9(6)
C22 C23 C27 C28 48.4(7)
C18 C23 C27 C28 -132.9(6)
N35 C31 N32 C33 0.7(7)
Au1 C31 N32 C33 -178.6(4)
N35 C31 N32 C36 -176.4(5)
Au1 C31 N32 C36 4.4(8)
C31 N32 C33 C34 -0.9(7)
C36 N32 C33 C34 176.1(5)
N32 C33 C34 N35 0.8(7)
N32 C31 N35 C34 -0.2(7)
Au1 C31 N35 C34 179.1(4)
N32 C31 N35 C45 179.2(5)
Au1 C31 N35 C45 -1.5(8)
C33 C34 N35 C31 -0.4(7)
C33 C34 N35 C45 -179.8(5)
C31 N32 C36 C37 -108.5(6)
C33 N32 C36 C37 74.9(7)
C31 N32 C36 C41 74.3(7)
C33 N32 C36 C41 -102.3(6)
C41 C36 C37 C38 -0.1(8)
N32 C36 C37 C38 -177.2(5)
C41 C36 C37 C42 -178.5(5)
N32 C36 C37 C42 4.4(8)
C36 C37 C38 C39 -0.5(8)
C42 C37 C38 C39 178.0(5)
C37 C38 C39 C40 0.0(8)
C37 C38 C39 C43 -179.3(6)
C38 C39 C40 C41 1.2(8)
C43 C39 C40 C41 -179.5(5)
C39 C40 C41 C36 -1.8(8)
C39 C40 C41 C44 178.6(5)
C37 C36 C41 C40 1.2(8)
N32 C36 C41 C40 178.2(4)
C37 C36 C41 C44 -179.2(5)
N32 C36 C41 C44 -2.1(7)
C31 N35 C45 C50 87.0(7)
C34 N35 C45 C50 -93.7(7)
C31 N35 C45 C46 -91.9(7)
C34 N35 C45 C46 87.5(7)
C50 C45 C46 C47 1.1(9)
N35 C45 C46 C47 179.9(5)
C50 C45 C46 C51 -178.5(6)
N35 C45 C46 C51 0.3(8)
C45 C46 C47 C48 -1.0(9)
C51 C46 C47 C48 178.5(6)
C46 C47 C48 C49 0.8(9)
C46 C47 C48 C52 -177.9(6)
C47 C48 C49 C50 -0.6(9)
C52 C48 C49 C50 178.1(6)
C46 C45 C50 C49 -0.9(9)
N35 C45 C50 C49 -179.7(5)
C46 C45 C50 C53 178.8(6)
N35 C45 C50 C53 0.0(8)
C48 C49 C50 C45 0.6(9)
C48 C49 C50 C53 -179.1(6)
